data_4125164
loop_
_publ_author_name
'Chen, Teng-Hao'
'Wang, Le'
'Trueblood, Jonathan V.'
'Grassian, Vicki H.'
'Cohen, Seth M.'

_publ_section_title
;
 Poly(isophthalic acid)(ethylene oxide) as a Macromolecular Modulator for
 Metal-Organic Polyhedra.
;
_journal_issue 30
_journal_name_full 'Journal of the American Chemical Society'
_journal_page_first 9646
_journal_page_last 9654
_journal_paper_doi 10.1021/jacs.6b04971
_journal_volume 138
_journal_year 2016
_chemical_formula_moiety 'C36 Cu4 O20'
_chemical_formula_sum 'C36 Cu4 O20'
_chemical_formula_weight 1006.57
_space_group_crystal_system trigonal
_space_group_IT_number 148
_space_group_name_Hall '-R 3'
_space_group_name_H-M_alt 'R -3'
_symmetry_Int_Tables_number 148
_symmetry_space_group_name_Hall '-R 3'
_symmetry_space_group_name_H-M 'R -3 :H'
_audit_creation_date 2016-04-14
_audit_creation_method
;
Olex2 1.2
(compiled 2016.02.19 svn.r3266 for OlexSys, GUI svn.r5155)
;
_cell_angle_alpha 90
_cell_angle_beta 90
_cell_angle_gamma 120
_cell_formula_units_Z 18
_cell_length_a 35.660(3)
_cell_length_b 35.660(3)
_cell_length_c 30.219(3)
_cell_measurement_reflns_used 5152
_cell_measurement_theta_max 15.02
_cell_measurement_theta_min 2.32
_cell_volume 33279(5)
_computing_cell_refinement 'SAINT v8.34A (Bruker, 2013)'
_computing_data_collection 'APEX2 v2013.6-2 (Bruker, 2013)'
_computing_data_reduction 'SAINT v8.34A (Bruker, 2013)'
_computing_molecular_graphics 'Olex2 (Dolomanov et al., 2009)'
_computing_publication_material 'Olex2 (Dolomanov et al., 2009)'
_computing_structure_refinement 'olex2.refine (Bourhis et al., 2015)'
_computing_structure_solution 'olex2.solve (Bourhis et al., 2015)'
_diffrn_ambient_temperature 100.0
_diffrn_detector_area_resol_mean 7.9
_diffrn_detector_type 'CCD Area Detector'
_diffrn_measured_fraction_theta_full 0.9933
_diffrn_measured_fraction_theta_max 0.9933
_diffrn_measurement_device 'Kappa Four-Circle Diffractometer'
_diffrn_measurement_device_type 'Bruker APEX-II CCD'
_diffrn_measurement_method '\f and \w scans'
_diffrn_radiation_type 'Mo K\a'
_diffrn_radiation_wavelength 0.71073
_diffrn_reflns_av_R_equivalents 0.0000
_diffrn_reflns_av_unetI/netI 0.0485
_diffrn_reflns_limit_h_max 12
_diffrn_reflns_limit_h_min -25
_diffrn_reflns_limit_k_max 26
_diffrn_reflns_limit_k_min 0
_diffrn_reflns_limit_l_max 21
_diffrn_reflns_limit_l_min 0
_diffrn_reflns_number 2974
_diffrn_reflns_theta_full 26.0000
_diffrn_reflns_theta_max 15.02
_diffrn_reflns_theta_min 0.94
_exptl_absorpt_coefficient_mu 1.178
_exptl_absorpt_correction_T_max 0.2492
_exptl_absorpt_correction_T_min 0.1946
_exptl_absorpt_correction_type none
_exptl_absorpt_process_details
;
SADABS-2014/5 (Bruker,2014/5) was used for absorption correction.
wR2(int) was 0.0846 before and 0.0601 after correction.
The Ratio of minimum to maximum transmission is 0.7809.
The \l/2 correction factor is 0.00150.
;
_exptl_crystal_density_diffrn 0.9040
_exptl_crystal_F_000 8885.7555
_refine_diff_density_max 0.8887
_refine_diff_density_min -0.4206
_refine_diff_density_rms 0.0925
_refine_ls_d_res_high 1.3714
_refine_ls_d_res_low 21.5987
_refine_ls_goodness_of_fit_ref 1.0267
_refine_ls_hydrogen_treatment undef
_refine_ls_matrix_type full
_refine_ls_number_constraints 0
_refine_ls_number_parameters 540
_refine_ls_number_reflns 2974
_refine_ls_number_restraints 330
_refine_ls_restrained_S_all 0.9634
_refine_ls_R_factor_all 0.0921
_refine_ls_R_factor_gt 0.0713
_refine_ls_shift/su_max 0.0002
_refine_ls_shift/su_mean 0.0000
_refine_ls_structure_factor_coef Fsqd
_refine_ls_weighting_details 'w=1/[\s^2^(Fo^2^)+(0.1334P)^2^+394.1608P] where P=(Fo^2^+2Fc^2^)/3'
_refine_ls_weighting_scheme calc
_refine_ls_wR_factor_gt 0.1872
_refine_ls_wR_factor_ref 0.2031
_reflns_Friedel_coverage 0.0
_reflns_limit_h_max 22
_reflns_limit_h_min 0
_reflns_limit_k_max 22
_reflns_limit_k_min 0
_reflns_limit_l_max 21
_reflns_limit_l_min -21
_reflns_number_gt 2102
_reflns_number_total 2974
_reflns_threshold_expression I>=2u(I)
_cod_data_source_file ja6b04971_si_002.cif
_cod_data_source_block polyMOP_CH3
_cod_depositor_comments 'Adding full bibliography for 4125161--4125168.cif.'
_cod_database_code 4125164
_olex2_refinement_description
;
1. Uiso/Uaniso restraints and constraints
Uanis(O009) \\sim Ueq, Uanis(O00J) \\sim Ueq, Uanis(O00K) \\sim Ueq,
Uanis(O00L) \\sim Ueq, Uanis(C00S) \\sim Ueq, Uanis(C00V) \\sim Ueq,
Uanis(C018) \\sim Ueq, Uanis(C019) \\sim Ueq, Uanis(C01B) \\sim Ueq,
Uanis(C01K) \\sim Ueq, Uanis(C01O) \\sim Ueq, Uanis(C01T) \\sim Ueq,
Uanis(C026) \\sim Ueq: with sigma of 0.01 and sigma for terminal atoms of 0.02
Uanis(O005) \\sim Ueq, Uanis(O006) \\sim Ueq, Uanis(O007) \\sim Ueq,
Uanis(O00B) \\sim Ueq, Uanis(C00P) \\sim Ueq, Uanis(C00Q) \\sim Ueq,
Uanis(C00R) \\sim Ueq, Uanis(C00T) \\sim Ueq, Uanis(C00X) \\sim Ueq,
Uanis(C00Z) \\sim Ueq, Uanis(C010) \\sim Ueq, Uanis(C014) \\sim Ueq,
Uanis(C01D) \\sim Ueq: with sigma of 0.01 and sigma for terminal atoms of 0.02
Uanis(O00C) \\sim Ueq, Uanis(O00D) \\sim Ueq, Uanis(O00H) \\sim Ueq,
Uanis(O00I) \\sim Ueq, Uanis(C00W) \\sim Ueq, Uanis(C012) \\sim Ueq,
Uanis(C017) \\sim Ueq, Uanis(C01F) \\sim Ueq, Uanis(C01G) \\sim Ueq,
Uanis(C01I) \\sim Ueq, Uanis(C01N) \\sim Ueq, Uanis(C01P) \\sim Ueq,
Uanis(C020) \\sim Ueq: with sigma of 0.01 and sigma for terminal atoms of 0.02
Uanis(O008) \\sim Ueq, Uanis(O00A) \\sim Ueq, Uanis(O00E) \\sim Ueq,
Uanis(O00G) \\sim Ueq, Uanis(C00U) \\sim Ueq, Uanis(C00Y) \\sim Ueq,
Uanis(C011) \\sim Ueq, Uanis(C013) \\sim Ueq, Uanis(C015) \\sim Ueq,
Uanis(C016) \\sim Ueq, Uanis(C01E) \\sim Ueq, Uanis(C01H) \\sim Ueq,
Uanis(C01Q) \\sim Ueq: with sigma of 0.01 and sigma for terminal atoms of 0.02
Uanis(O00M) \\sim Ueq, Uanis(O008) \\sim Ueq, Uanis(O00H) \\sim Ueq: with sigma
of 0.01 and sigma for terminal atoms of 0.02
;
_olex2_submission_special_instructions 'No special instructions were received'

loop_
_space_group_symop_id
_space_group_symop_operation_xyz
1 x,y,z
2 -y,x-y,z
3 -x+y,-x,z
4 -x,-y,-z
5 y,-x+y,-z
6 x-y,x,-z
7 x+1/3,y+2/3,z+2/3
8 -y+1/3,x-y+2/3,z+2/3
9 -x+y+1/3,-x+2/3,z+2/3
10 -x+1/3,-y+2/3,-z+2/3
11 y+1/3,-x+y+2/3,-z+2/3
12 x-y+1/3,x+2/3,-z+2/3
13 x+2/3,y+1/3,z+1/3
14 -y+2/3,x-y+1/3,z+1/3
15 -x+y+2/3,-x+1/3,z+1/3
16 -x+2/3,-y+1/3,-z+1/3
17 y+2/3,-x+y+1/3,-z+1/3
18 x-y+2/3,x+1/3,-z+1/3

loop_
_atom_site_label
_atom_site_type_symbol
_atom_site_fract_x
_atom_site_fract_y
_atom_site_fract_z
_atom_site_U_iso_or_equiv
_atom_site_adp_type
_atom_site_occupancy
_atom_site_refinement_flags_adp
Cu01 Cu 0.32504(6) 0.15129(6) 0.34065(7) 0.0723(10) Uani 1.000000 .
Cu02 Cu 0.53827(6) 0.33424(6) 0.55093(7) 0.0735(10) Uani 1.000000 .
Cu03 Cu 0.49551(6) 0.33451(6) 0.62176(7) 0.0809(10) Uani 1.000000 .
Cu04 Cu 0.53017(6) 0.45365(6) 0.32751(7) 0.0723(10) Uani 1.000000 .
O005 O 0.52664(16) 0.37845(16) 0.52859(16) 0.077(4) Uani 1.000000 U
O006 O 0.48733(15) 0.37680(15) 0.58678(16) 0.070(3) Uani 1.000000 U
O007 O 0.47664(15) 0.47680(15) 0.38953(16) 0.065(3) Uani 1.000000 U
O008 O 0.33355(16) 0.10247(15) 0.35443(16) 0.072(4) Uani 1.000000 U
O009 O 0.62203(16) 0.21080(16) 0.58422(16) 0.083(4) Uani 1.000000 U
O00A O 0.40638(15) 0.14098(15) 0.34811(16) 0.066(3) Uani 1.000000 U
O00B O 0.52025(15) 0.44886(15) 0.39140(16) 0.061(3) Uani 1.000000 U
O00C O 0.44515(15) 0.28678(16) 0.59192(16) 0.074(4) Uani 1.000000 U
O00D O 0.40336(16) 0.20045(16) 0.40341(16) 0.073(4) Uani 1.000000 U
O00E O 0.45364(15) -0.00745(16) 0.33973(16) 0.074(4) Uani 1.000000 U
O00F O 0.46000(15) 0.34075(17) 0.68476(16) 0.129(6) Uani 1.000000 .
O00G O 0.48751(15) 0.06685(15) 0.33485(16) 0.072(3) Uani 1.000000 U
O00H O 0.32976(16) 0.16618(16) 0.40231(16) 0.081(4) Uani 1.000000 U
O00I O 0.48233(16) 0.29103(16) 0.53048(16) 0.077(4) Uani 1.000000 U
O00J O 0.51032(16) 0.29249(16) 0.64423(16) 0.087(4) Uani 1.000000 U
O00K O 0.61895(16) 0.17130(16) 0.64340(17) 0.082(4) Uani 1.000000 U
O00L O 0.54484(16) 0.28961(16) 0.58241(16) 0.077(4) Uani 1.000000 U
O00M O 0.25368(16) 0.11012(16) 0.33286(17) 0.112(4) Uani 1.000000 U
O00N O 0.57277(17) 0.33370(16) 0.49454(17) 0.129(5) Uani 1.000000 .
O00O O 0.58023(16) 0.43369(16) 0.31743(17) 0.181(8) Uani 1.000000 .
C00P C 0.48162(17) 0.44893(17) 0.45705(17) 0.044(5) Uani 1.000000 U
C00Q C 0.48572(17) 0.41538(17) 0.52294(17) 0.053(5) Uani 1.000000 U
C00R C 0.49413(17) 0.45808(17) 0.41099(18) 0.042(5) Uani 1.000000 U
C00S C 0.60864(17) 0.19613(17) 0.62123(18) 0.067(6) Uani 1.000000 U
C00T C 0.45691(17) 0.42536(17) 0.54468(17) 0.049(5) Uani 1.000000 U
C00U C 0.41145(17) 0.02792(17) 0.34982(17) 0.072(5) Uani 1.000000 U
C00V C 0.53153(17) 0.27928(17) 0.62164(17) 0.057(5) Uani 1.000000 U
C00W C 0.36577(17) 0.20004(17) 0.46990(18) 0.064(5) Uani 1.000000 U
C00X C 0.50133(17) 0.38632(17) 0.54859(18) 0.053(5) Uani 1.000000 U
C00Y C 0.41353(17) 0.06873(17) 0.34751(17) 0.062(5) Uani 1.000000 U
C00Z C 0.45306(17) 0.45959(17) 0.47531(17) 0.054(5) Uani 1.000000 U
C010 C 0.49932(17) 0.42650(17) 0.47927(18) 0.064(5) Uani 1.000000 U
C011 C 0.37445(17) -0.01337(17) 0.35998(18) 0.071(5) Uani 1.000000 U
C012 C 0.40379(17) 0.24144(17) 0.53180(18) 0.068(5) Uani 1.000000 U
C013 C 0.33592(17) -0.01288(17) 0.36461(17) 0.069(5) Uani 1.000000 U
C014 C 0.44163(17) 0.44775(17) 0.52075(18) 0.067(5) Uani 1.000000 U
C015 C 0.33076(17) 0.02471(17) 0.36302(18) 0.070(5) Uani 1.000000 U
C016 C 0.37154(17) 0.06363(17) 0.35673(18) 0.078(6) Uani 1.000000 U
C017 C 0.44711(17) 0.27498(17) 0.55288(18) 0.061(5) Uani 1.000000 U
C018 C 0.56797(17) 0.23504(17) 0.62015(18) 0.081(6) Uani 1.000000 U
C019 C 0.57828(17) 0.20702(17) 0.64475(18) 0.086(6) Uani 1.000000 U
C01B C 0.54090(18) 0.24607(18) 0.64292(18) 0.096(6) Uani 1.000000 U
C01D C 0.40692(17) 0.45861(17) 0.54284(18) 0.077(6) Uani 1.000000 U
C01E C 0.45511(17) 0.02941(17) 0.34015(18) 0.057(6) Uani 1.000000 U
C01F C 0.36673(17) 0.22484(17) 0.55938(18) 0.083(6) Uani 1.000000 U
C01G C 0.36758(17) 0.18880(17) 0.42069(18) 0.063(6) Uani 1.000000 U
C01H C 0.37089(17) 0.10695(17) 0.35020(17) 0.051(5) Uani 1.000000 U
C01I C 0.40618(17) 0.23063(17) 0.48840(18) 0.069(5) Uani 1.000000 U
C01K C 0.56059(17) 0.18824(17) 0.68408(18) 0.095(6) Uani 1.000000 U
C01N C 0.32559(17) 0.18246(17) 0.49398(18) 0.089(6) Uani 1.000000 U
C01O C 0.52091(17) 0.23039(18) 0.68357(18) 0.104(7) Uani 1.000000 U
C01P C 0.32881(18) 0.19562(18) 0.53590(18) 0.105(7) Uani 1.000000 U
C01Q C 0.29552(17) -0.05514(17) 0.37941(18) 0.099(6) Uani 1.000000 U
C01T C 0.53220(18) 0.20082(18) 0.70526(18) 0.124(8) Uani 1.000000 U
C020 C 0.28481(18) 0.17713(18) 0.56204(18) 0.158(9) Uani 1.000000 U
C026 C 0.50998(18) 0.17942(18) 0.75157(18) 0.163(9) Uani 1.000000 U

loop_
_atom_site_aniso_label
_atom_site_aniso_U_11
_atom_site_aniso_U_22
_atom_site_aniso_U_33
_atom_site_aniso_U_12
_atom_site_aniso_U_13
_atom_site_aniso_U_23
Cu01 0.0613(18) 0.0613(18) 0.097(2) 0.0327(14) 0.0044(14) -0.0005(14)
Cu02 0.0677(19) 0.0792(18) 0.087(2) 0.0467(15) 0.0028(14) 0.0038(15)
Cu03 0.0740(19) 0.0836(19) 0.097(2) 0.0482(16) 0.0071(15) 0.0053(15)
Cu04 0.0627(18) 0.0620(19) 0.097(2) 0.0346(16) 0.0018(14) 0.0060(14)
O005 0.076(7) 0.078(6) 0.085(7) 0.044(4) 0.014(4) 0.009(4)
O006 0.066(6) 0.071(6) 0.078(7) 0.037(3) 0.000(4) 0.003(4)
O007 0.060(7) 0.074(7) 0.064(8) 0.037(5) 0.004(5) -0.000(5)
O008 0.066(6) 0.063(5) 0.088(6) 0.034(3) 0.002(3) 0.005(3)
O009 0.097(8) 0.080(7) 0.085(9) 0.054(5) 0.022(6) 0.011(6)
O00A 0.048(7) 0.043(7) 0.118(9) 0.030(5) 0.022(5) 0.015(5)
O00B 0.064(6) 0.058(6) 0.066(7) 0.035(3) 0.006(4) 0.002(4)
O00C 0.062(6) 0.074(6) 0.084(7) 0.032(4) -0.002(4) -0.003(4)
O00D 0.057(8) 0.077(7) 0.071(8) 0.023(5) 0.011(6) -0.007(5)
O00E 0.039(7) 0.062(7) 0.109(9) 0.016(5) -0.003(5) 0.002(6)
O00F 0.030(7) 0.221(15) 0.113(10) 0.046(9) 0.025(7) 0.127(10)
O00G 0.048(8) 0.060(7) 0.107(9) 0.027(5) -0.002(5) 0.008(6)
O00H 0.085(6) 0.083(5) 0.079(6) 0.045(3) 0.001(3) -0.004(3)
O00I 0.076(7) 0.081(6) 0.074(7) 0.040(4) 0.000(4) -0.002(4)
O00J 0.081(7) 0.090(6) 0.099(7) 0.049(4) 0.006(4) 0.007(4)
O00K 0.078(8) 0.075(7) 0.101(9) 0.046(5) 0.022(6) -0.000(6)
O00L 0.083(7) 0.079(6) 0.081(7) 0.048(4) 0.006(4) 0.008(4)
O00M 0.055(7) 0.056(7) 0.219(12) 0.024(5) 0.050(6) 0.045(6)
O00N 0.221(14) 0.074(9) 0.103(10) 0.082(10) 0.116(10) 0.030(8)
O00O 0.269(18) 0.251(17) 0.183(14) 0.250(16) -0.180(13) -0.154(13)
C00P 0.043(8) 0.045(7) 0.045(8) 0.022(4) 0.004(4) -0.000(4)
C00Q 0.054(8) 0.049(7) 0.055(8) 0.025(4) 0.003(4) 0.003(4)
C00R 0.043(8) 0.038(7) 0.046(8) 0.020(4) 0.006(4) 0.005(4)
C00S 0.073(9) 0.065(8) 0.064(9) 0.036(4) -0.002(4) -0.002(4)
C00T 0.047(8) 0.048(7) 0.055(8) 0.025(4) 0.002(4) 0.001(4)
C00U 0.067(8) 0.068(8) 0.079(9) 0.033(4) -0.005(4) 0.002(4)
C00V 0.065(8) 0.066(8) 0.045(8) 0.038(4) 0.003(4) -0.001(4)
C00W 0.069(8) 0.058(7) 0.068(9) 0.034(4) 0.009(4) -0.001(4)
C00X 0.050(8) 0.057(8) 0.051(9) 0.025(4) -0.001(4) 0.001(4)
C00Y 0.071(8) 0.058(7) 0.063(8) 0.037(4) 0.003(4) 0.000(4)
C00Z 0.040(8) 0.059(7) 0.059(8) 0.021(4) -0.003(4) -0.006(4)
C010 0.066(8) 0.060(7) 0.064(9) 0.030(4) 0.002(4) 0.003(4)
C011 0.056(8) 0.074(8) 0.080(9) 0.029(4) 0.004(4) 0.006(4)
C012 0.061(8) 0.065(8) 0.074(9) 0.029(4) -0.001(4) -0.004(4)
C013 0.055(8) 0.073(8) 0.075(9) 0.030(4) -0.002(4) 0.004(4)
C014 0.066(8) 0.062(8) 0.070(9) 0.029(4) -0.002(4) -0.001(4)
C015 0.073(8) 0.056(7) 0.080(9) 0.031(4) 0.004(4) -0.001(4)
C016 0.079(9) 0.074(8) 0.081(9) 0.039(4) -0.002(4) 0.001(4)
C017 0.056(8) 0.063(8) 0.066(9) 0.030(4) -0.007(4) 0.000(4)
C018 0.080(9) 0.079(8) 0.085(9) 0.041(4) -0.005(4) -0.008(4)
C019 0.089(9) 0.080(8) 0.089(9) 0.042(4) 0.005(4) -0.001(4)
C01B 0.101(9) 0.097(8) 0.093(9) 0.051(4) 0.007(4) 0.009(4)
C01D 0.059(10) 0.083(10) 0.086(12) 0.033(6) 0.012(7) 0.001(7)
C01E 0.049(8) 0.052(8) 0.066(9) 0.022(4) -0.003(4) 0.001(4)
C01F 0.077(9) 0.084(8) 0.083(9) 0.036(4) 0.005(4) 0.001(4)
C01G 0.061(9) 0.058(7) 0.070(9) 0.031(4) -0.002(4) -0.007(4)
C01H 0.042(9) 0.039(7) 0.067(8) 0.016(4) 0.003(4) -0.003(4)
C01I 0.085(9) 0.061(7) 0.074(9) 0.046(4) -0.008(4) -0.003(4)
C01K 0.099(9) 0.095(8) 0.095(9) 0.051(4) 0.006(4) -0.001(4)
C01N 0.085(9) 0.085(8) 0.092(9) 0.039(4) 0.004(4) 0.002(4)
C01O 0.110(9) 0.111(9) 0.096(9) 0.059(4) 0.004(4) 0.006(4)
C01P 0.103(10) 0.109(9) 0.104(10) 0.054(4) -0.004(4) -0.007(4)
C01Q 0.083(12) 0.070(11) 0.130(13) 0.027(7) 0.013(8) 0.009(7)
C01T 0.128(10) 0.123(9) 0.125(10) 0.066(4) 0.001(4) 0.001(4)
C020 0.156(15) 0.167(14) 0.136(15) 0.070(7) 0.011(8) -0.006(8)
C026 0.177(15) 0.178(14) 0.160(16) 0.109(8) 0.021(8) 0.020(8)

loop_
_atom_type_symbol
_atom_type_scat_dispersion_real
_atom_type_scat_dispersion_imag
_atom_type_scat_Cromer_Mann_a1
_atom_type_scat_Cromer_Mann_a2
_atom_type_scat_Cromer_Mann_a3
_atom_type_scat_Cromer_Mann_a4
_atom_type_scat_Cromer_Mann_b1
_atom_type_scat_Cromer_Mann_b2
_atom_type_scat_Cromer_Mann_b3
_atom_type_scat_Cromer_Mann_b4
_atom_type_scat_Cromer_Mann_c
_atom_type_scat_source
_atom_type_scat_dispersion_source
C 0.00347 0.00161 2.31000 1.02000 1.58860 0.86500 20.84390 10.20750 0.56870 51.65120 0.215599998832 'International Tables Volume C Table 6.1.1.4 (pp. 500-502)' 'Henke, Gullikson and Davis, At. Data and Nucl. Data Tables, 1993, 54, 2'
Cu 0.34125 1.28947 13.33800 7.16760 5.61580 1.67350 3.58280 0.24700 11.39660 64.81260 1.19099998474 'International Tables Volume C Table 6.1.1.4 (pp. 500-502)' 'Henke, Gullikson and Davis, At. Data and Nucl. Data Tables, 1993, 54, 2'
O 0.01158 0.00611 3.04850 2.28680 1.54630 0.86700 13.27710 5.70110 0.32390 32.90890 0.250800013542 'International Tables Volume C Table 6.1.1.4 (pp. 500-502)' 'Henke, Gullikson and Davis, At. Data and Nucl. Data Tables, 1993, 54, 2'

loop_
_geom_angle_atom_site_label_1
_geom_angle_atom_site_label_2
_geom_angle_atom_site_label_3
_geom_angle
_geom_angle_site_symmetry_1
_geom_angle_site_symmetry_3
O007 Cu01 Cu04 82.30(19) 12_545 12_545
O008 Cu01 Cu04 84.87(16) . 12_545
O008 Cu01 O007 88.8(2) . 12_545
O00E Cu01 Cu04 86.65(16) 11 12_545
O00E Cu01 O007 90.4(2) 11 12_545
O00E Cu01 O008 171.5(2) 11 .
O00H Cu01 Cu04 86.04(17) . 12_545
O00H Cu01 O007 168.3(3) . 12_545
O00H Cu01 O008 90.5(2) . .
O00H Cu01 O00E 88.6(2) . 11
O00M Cu01 Cu04 172.47(17) . 12_545
O00M Cu01 O007 90.2(2) . 12_545
O00M Cu01 O008 94.0(2) . .
O00M Cu01 O00E 94.4(2) . 11
O00M Cu01 O00H 101.4(2) . .
O005 Cu02 Cu03 85.43(17) . .
O009 Cu02 Cu03 83.33(18) 3_665 .
O009 Cu02 O005 91.0(2) 3_665 .
O00I Cu02 Cu03 83.86(18) . .
O00I Cu02 O005 88.9(2) . .
O00I Cu02 O009 167.1(2) . 3_665
O00L Cu02 Cu03 85.03(18) . .
O00L Cu02 O005 170.5(2) . .
O00L Cu02 O009 87.8(2) . 3_665
O00L Cu02 O00I 90.2(2) . .
O00N Cu02 Cu03 179.5(2) . .
O00N Cu02 O005 95.1(2) . .
O00N Cu02 O009 96.5(2) . 3_665
O00N Cu02 O00I 96.3(2) . .
O00N Cu02 O00L 94.4(2) . .
O006 Cu03 Cu02 82.81(17) . .
O00C Cu03 Cu02 84.50(17) . .
O00C Cu03 O006 89.8(2) . .
O00F Cu03 Cu02 175.49(16) . .
O00F Cu03 O006 93.9(2) . .
O00F Cu03 O00C 98.7(2) . .
O00J Cu03 Cu02 84.25(17) . .
O00J Cu03 O006 167.1(2) . .
O00J Cu03 O00C 88.6(2) . .
O00J Cu03 O00F 99.0(2) . .
O00K Cu03 Cu02 85.39(17) 3_665 .
O00K Cu03 O006 91.0(2) 3_665 .
O00K Cu03 O00C 169.7(2) 3_665 .
O00K Cu03 O00F 91.6(2) 3_665 .
O00K Cu03 O00J 88.4(2) 3_665 .
O00A Cu04 Cu01 84.30(16) 11 11
O00B Cu04 Cu01 86.01(19) . 11
O00B Cu04 O00A 90.0(2) . 11
O00D Cu04 Cu01 83.49(16) 11 11
O00D Cu04 O00A 88.9(2) 11 11
O00D Cu04 O00B 169.5(3) 11 .
O00G Cu04 Cu01 83.78(17) 3_665 11
O00G Cu04 O00A 168.0(2) 3_665 11
O00G Cu04 O00B 90.4(2) 3_665 .
O00G Cu04 O00D 88.5(2) 3_665 11
O00O Cu04 Cu01 165.57(16) . 11
O00O Cu04 O00A 105.7(2) . 11
O00O Cu04 O00B 104.1(2) . .
O00O Cu04 O00D 86.3(2) . 11
O00O Cu04 O00G 85.8(2) . 3_665
C00X O005 Cu02 119.6(4) . .
C00X O006 Cu03 121.0(5) . .
C00R O007 Cu01 126.8(5) . 11
C01H O008 Cu01 119.2(4) . .
C00S O009 Cu02 125.2(6) . 2_655
C01H O00A Cu04 121.2(5) . 12_545
C00R O00B Cu04 123.9(5) . .
C017 O00C Cu03 122.4(4) . .
C01G O00D Cu04 121.9(4) . 12_545
C01E O00E Cu01 118.2(4) . 12_545
C01E O00G Cu04 122.1(5) . 2_655
C01G O00H Cu01 120.4(4) . .
C017 O00I Cu02 125.7(4) . .
C00V O00J Cu03 122.7(4) . .
C00S O00K Cu03 120.3(4) . 2_655
C00V O00L Cu02 120.8(5) . .
C00Z C00P C00R 120.9(6) . .
C010 C00P C00R 114.2(6) . .
C010 C00P C00Z 124.8(5) . .
C00X C00Q C00T 118.2(5) . .
C010 C00Q C00T 124.4(6) . .
C010 C00Q C00X 117.3(6) . .
O00B C00R O007 120.2(5) . .
C00P C00R O007 115.1(6) . .
C00P C00R O00B 124.7(6) . .
O00K C00S O009 125.3(7) . .
C019 C00S O009 120.0(7) . .
C019 C00S O00K 114.7(5) . .
C014 C00T C00Q 116.9(5) . .
C011 C00U C00Y 127.7(6) . .
C01E C00U C00Y 114.6(4) . .
C01E C00U C011 117.7(6) . .
O00L C00V O00J 127.1(7) . .
C01B C00V O00J 117.6(5) . .
C01B C00V O00L 115.3(6) . .
C01I C00W C01G 114.8(5) . .
C01N C00W C01G 122.2(4) . .
C01N C00W C01I 122.9(5) . .
O006 C00X O005 129.6(7) . .
C00Q C00X O005 116.3(5) . .
C00Q C00X O006 114.0(6) . .
C016 C00Y C00U 110.0(4) . .
C014 C00Z C00P 116.4(6) . .
C00Q C010 C00P 114.9(6) . .
C013 C011 C00U 114.6(6) . .
C01F C012 C017 116.4(5) . .
C01I C012 C017 115.5(5) . .
C01I C012 C01F 128.1(5) . .
C015 C013 C011 126.5(4) . .
C01Q C013 C011 117.6(6) . .
C01Q C013 C015 115.3(5) . .
C00Z C014 C00T 122.5(6) . .
C01D C014 C00T 119.7(5) . .
C01D C014 C00Z 117.6(6) . .
C016 C015 C013 111.4(6) . .
C015 C016 C00Y 129.3(6) . .
C01H C016 C00Y 112.1(4) . .
C01H C016 C015 117.5(6) . .
O00I C017 O00C 123.2(5) . .
C012 C017 O00C 116.3(5) . .
C012 C017 O00I 120.4(5) . .
C01B C018 C019 113.3(5) . .
C018 C019 C00S 113.9(5) . .
C01K C019 C00S 120.4(6) . .
C01K C019 C018 125.5(6) . .
C018 C01B C00V 117.6(5) . .
C01O C01B C00V 114.7(6) . .
C01O C01B C018 127.7(6) . .
O00G C01E O00E 128.7(7) . .
C00U C01E O00E 115.9(4) . .
C00U C01E O00G 115.4(6) . .
C01P C01F C012 111.1(5) . .
O00H C01G O00D 127.0(6) . .
C00W C01G O00D 119.0(5) . .
C00W C01G O00H 114.0(5) . .
O00A C01H O008 128.5(7) . .
C016 C01H O008 113.3(4) . .
C016 C01H O00A 117.3(6) . .
C012 C01I C00W 114.1(5) . .
C01T C01K C019 117.4(6) . .
C01P C01N C00W 115.7(5) . .
C01T C01O C01B 114.6(6) . .
C01N C01P C01F 128.0(5) . .
C020 C01P C01F 116.2(5) . .
C020 C01P C01N 115.8(4) . .
C01O C01T C01K 121.0(5) . .
C026 C01T C01K 119.7(6) . .
C026 C01T C01O 119.2(6) . .

loop_
_geom_bond_atom_site_label_1
_geom_bond_atom_site_label_2
_geom_bond_distance
_geom_bond_site_symmetry_2
Cu01 Cu04 2.622(3) 12_545
Cu01 O007 1.983(5) 12_545
Cu01 O008 1.956(6) .
Cu01 O00E 1.965(6) 11
Cu01 O00H 1.921(5) .
Cu01 O00M 2.225(5) .
Cu02 Cu03 2.631(3) .
Cu02 O005 1.941(6) .
Cu02 O009 1.970(6) 3_665
Cu02 O00I 1.914(5) .
Cu02 O00L 1.966(6) .
Cu02 O00N 2.107(6) .
Cu03 O006 1.979(6) .
Cu03 O00C 1.969(5) .
Cu03 O00F 2.358(6) .
Cu03 O00J 1.943(6) .
Cu03 O00K 1.981(6) 3_665
Cu04 O00A 1.952(6) 11
Cu04 O00B 1.955(5) .
Cu04 O00D 1.967(5) 11
Cu04 O00G 1.961(6) 3_665
Cu04 O00O 2.249(7) .
O005 C00X 1.230(8) .
O006 C00X 1.236(7) .
O007 C00R 1.292(8) .
O008 C01H 1.266(8) .
O009 C00S 1.226(7) .
O00A C01H 1.242(6) .
O00B C00R 1.278(8) .
O00C C017 1.266(7) .
O00D C01G 1.242(7) .
O00E C01E 1.289(8) .
O00G C01E 1.265(6) .
O00H C01G 1.300(7) .
O00I C017 1.282(7) .
O00J C00V 1.271(8) .
O00K C00S 1.302(8) .
O00L C00V 1.262(7) .
C00P C00R 1.448(7) .
C00P C00Z 1.369(9) .
C00P C010 1.412(9) .
C00Q C00T 1.407(9) .
C00Q C00X 1.600(9) .
C00Q C010 1.394(7) .
C00S C019 1.499(9) .
C00T C014 1.376(9) .
C00U C00Y 1.421(9) .
C00U C011 1.435(6) .
C00U C01E 1.559(9) .
C00V C01B 1.524(9) .
C00W C01G 1.550(8) .
C00W C01I 1.417(7) .
C00W C01N 1.441(8) .
C00Y C016 1.442(9) .
C00Z C014 1.435(7) .
C011 C013 1.390(9) .
C012 C017 1.541(7) .
C012 C01F 1.417(7) .
C012 C01I 1.382(8) .
C013 C015 1.442(9) .
C013 C01Q 1.541(6) .
C014 C01D 1.615(9) .
C015 C016 1.435(6) .
C016 C01H 1.569(9) .
C018 C019 1.433(9) .
C018 C01B 1.393(9) .
C019 C01K 1.355(7) .
C01B C01O 1.390(7) .
C01F C01P 1.417(7) .
C01K C01T 1.446(10) .
C01N C01P 1.336(8) .
C01O C01T 1.459(10) .
C01P C020 1.577(8) .
C01T C026 1.601(7) .

loop_
_restr_u_iso_atom_site_label
_restr_u_iso_weight_param
O005 0.0100
O006 0.0100
O007 0.0200
O008 0.0100
O008 0.0100
O009 0.0200
O00A 0.0200
O00B 0.0100
O00C 0.0100
O00D 0.0200
O00E 0.0200
O00G 0.0200
O00H 0.0100
O00H 0.0100
O00I 0.0100
O00J 0.0100
O00K 0.0200
O00L 0.0100
O00M 0.0200
C00P 0.0100
C00Q 0.0100
C00R 0.0100
C00S 0.0100
C00T 0.0100
C00U 0.0100
C00V 0.0100
C00W 0.0100
C00X 0.0100
C00Y 0.0100
C00Z 0.0100
C010 0.0100
C011 0.0100
C012 0.0100
C013 0.0100
C014 0.0100
C015 0.0100
C016 0.0100
C017 0.0100
C018 0.0100
C019 0.0100
C01B 0.0100
C01D 0.0200
C01E 0.0100
C01F 0.0100
C01G 0.0100
C01H 0.0100
C01I 0.0100
C01K 0.0100
C01N 0.0100
C01O 0.0100
C01P 0.0100
C01Q 0.0200
C01T 0.0100
C020 0.0200
C026 0.0200
